data_4103468
loop_
_publ_author_name
'Peter Dr\"ose'
'Cristian G. Hrib'
'Frank T. Edelmann'

_publ_section_title
;
 Carboranylamidinates
;
_journal_name_full 'Journal of the American Chemical Society'
_journal_page_first 15540
_journal_page_last 15541
_journal_paper_doi 10.1021/ja108051u
_journal_volume 132
_journal_year 2010
_chemical_formula_sum 'C18 H50 B20 Cl2 Cr2 N4'
_chemical_formula_weight 713.72
_chemical_name_systematic
; 
 ? 
;
_space_group_IT_number 14
_symmetry_cell_setting monoclinic
_symmetry_space_group_name_Hall '-P 2ybc'
_symmetry_space_group_name_H-M 'P 1 21/c 1'
_atom_sites_solution_hydrogens geom
_atom_sites_solution_primary direct
_atom_sites_solution_secondary difmap
_audit_creation_method SHELXL-97
_cell_angle_alpha 90.00
_cell_angle_beta 103.29(3)
_cell_angle_gamma 90.00
_cell_formula_units_Z 2
_cell_length_a 10.378(2)
_cell_length_b 11.887(2)
_cell_length_c 15.418(3)
_cell_measurement_reflns_used 32300
_cell_measurement_temperature 133(2)
_cell_measurement_theta_max 29.60
_cell_measurement_theta_min 2.19
_cell_volume 1851.1(6)
_computing_cell_refinement 'STOE X-AREA'
_computing_data_collection 'STOE X-AREA'
_computing_data_reduction 'STOE X-RED'
_computing_molecular_graphics 'Bruker SHELXTL'
_computing_publication_material 'Bruker SHELXTL'
_computing_structure_refinement 'SHELXL-97 (Sheldrick, 1997)'
_computing_structure_solution 'SHELXS-97 (Sheldrick, 1990)'
_diffrn_ambient_temperature 133(2)
_diffrn_detector_area_resol_mean 6.67
_diffrn_measured_fraction_theta_full 0.999
_diffrn_measured_fraction_theta_max 0.999
_diffrn_measurement_device_type 'STOE IPDS 2T'
_diffrn_measurement_method 'rotation method'
_diffrn_radiation_monochromator graphite
_diffrn_radiation_source 'fine-focus sealed tube'
_diffrn_radiation_type MoK\a
_diffrn_radiation_wavelength 0.71073
_diffrn_reflns_av_R_equivalents 0.0651
_diffrn_reflns_av_sigmaI/netI 0.0354
_diffrn_reflns_limit_h_max 13
_diffrn_reflns_limit_h_min -13
_diffrn_reflns_limit_k_max 15
_diffrn_reflns_limit_k_min -15
_diffrn_reflns_limit_l_max 20
_diffrn_reflns_limit_l_min -20
_diffrn_reflns_number 19700
_diffrn_reflns_theta_full 28.00
_diffrn_reflns_theta_max 28.27
_diffrn_reflns_theta_min 2.19
_exptl_absorpt_coefficient_mu 0.753
_exptl_absorpt_correction_type none
_exptl_crystal_colour blue
_exptl_crystal_density_diffrn 1.281
_exptl_crystal_density_method 'not measured'
_exptl_crystal_description prism
_exptl_crystal_F_000 736
_exptl_crystal_size_max 0.41
_exptl_crystal_size_mid 0.34
_exptl_crystal_size_min 0.23
_refine_diff_density_max 0.456
_refine_diff_density_min -0.406
_refine_diff_density_rms 0.065
_refine_ls_extinction_method none
_refine_ls_goodness_of_fit_ref 1.208
_refine_ls_hydrogen_treatment 'methyls rigid and other riding'
_refine_ls_matrix_type full
_refine_ls_number_parameters 256
_refine_ls_number_reflns 4584
_refine_ls_number_restraints 1
_refine_ls_restrained_S_all 1.208
_refine_ls_R_factor_all 0.0490
_refine_ls_R_factor_gt 0.0414
_refine_ls_shift/su_max 0.001
_refine_ls_shift/su_mean 0.000
_refine_ls_structure_factor_coef Fsqd
_refine_ls_weighting_details 'calc w=1/[\s^2^(Fo^2^)+(0.0321P)^2^+1.1934P] where P=(Fo^2^+2Fc^2^)/3'
_refine_ls_weighting_scheme calc
_refine_ls_wR_factor_gt 0.0896
_refine_ls_wR_factor_ref 0.0924
_reflns_number_gt 4118
_reflns_number_total 4584
_reflns_threshold_expression >2sigma(I)
_cod_data_source_file ja108051u_si_006.cif
_cod_data_source_block ip89
_cod_original_cell_volume 1851.0(6)
_cod_original_sg_symbol_H-M 'P 21/c'
_cod_database_code 4103468

loop_
_symmetry_equiv_pos_as_xyz
'x, y, z'
'-x, y+1/2, -z+1/2'
'-x, -y, -z'
'x, -y-1/2, z-1/2'

loop_
_atom_site_label
_atom_site_type_symbol
_atom_site_fract_x
_atom_site_fract_y
_atom_site_fract_z
_atom_site_U_iso_or_equiv
_atom_site_adp_type
_atom_site_occupancy
_atom_site_symmetry_multiplicity
_atom_site_calc_flag
_atom_site_refinement_flags
Cr Cr 0.03372(3) 0.63675(2) 0.044753(19) 0.01363(8) Uani 1 1 d .
Cl Cl 0.15385(4) 0.48228(4) 0.00124(3) 0.01910(11) Uani 1 1 d .
N1 N 0.17616(14) 0.76684(13) 0.07509(10) 0.0130(3) Uani 1 1 d .
N2 N 0.23383(16) 0.93754(14) 0.15929(12) 0.0197(3) Uani 1 1 d D
H02 H 0.195(3) 0.982(2) 0.1864(17) 0.040(8) Uiso 1 1 d D
C1 C 0.02186(17) 0.85356(14) 0.14861(11) 0.0120(3) Uani 1 1 d .
C2 C -0.07223(17) 0.74563(15) 0.10856(11) 0.0134(3) Uani 1 1 d .
C3 C 0.15562(17) 0.85003(15) 0.12538(11) 0.0125(3) Uani 1 1 d .
C4 C 0.29493(17) 0.76993(15) 0.03651(12) 0.0154(3) Uani 1 1 d .
H4A H 0.3334 0.8473 0.0452 0.018 Uiso 1 1 calc R
C5 C 0.39904(19) 0.68725(17) 0.08460(14) 0.0231(4) Uani 1 1 d .
H5A H 0.4222 0.7050 0.1484 0.035 Uiso 1 1 calc R
H5B H 0.4782 0.6930 0.0604 0.035 Uiso 1 1 calc R
H5C H 0.3637 0.6106 0.0760 0.035 Uiso 1 1 calc R
C6 C 0.2533(2) 0.74699(18) -0.06290(13) 0.0235(4) Uani 1 1 d .
H6A H 0.2243 0.6686 -0.0728 0.035 Uiso 1 1 calc R
H6B H 0.3286 0.7603 -0.0901 0.035 Uiso 1 1 calc R
H6C H 0.1803 0.7973 -0.0900 0.035 Uiso 1 1 calc R
C7 C 0.37938(18) 0.94956(16) 0.18893(13) 0.0177(4) Uani 1 1 d .
H7A H 0.4227 0.8912 0.1585 0.021 Uiso 1 1 calc R
C8 C 0.4176(2) 1.0653(2) 0.16180(17) 0.0337(5) Uani 1 1 d .
H8A H 0.3922 1.0723 0.0968 0.051 Uiso 1 1 calc R
H8B H 0.5135 1.0755 0.1823 0.051 Uiso 1 1 calc R
H8C H 0.3717 1.1229 0.1888 0.051 Uiso 1 1 calc R
C9 C 0.4214(2) 0.9320(2) 0.28854(15) 0.0346(5) Uani 1 1 d .
H9A H 0.3789 0.9885 0.3189 0.052 Uiso 1 1 calc R
H9B H 0.5178 0.9393 0.3079 0.052 Uiso 1 1 calc R
H9C H 0.3948 0.8566 0.3034 0.052 Uiso 1 1 calc R
B3 B 0.0004(2) 0.75204(18) 0.22129(13) 0.0159(4) Uani 1 1 d .
H3 H 0.080(2) 0.700(2) 0.2453(15) 0.020(6) Uiso 1 1 d .
B4 B 0.0024(2) 0.89747(18) 0.25057(13) 0.0157(4) Uani 1 1 d .
H4 H 0.089(2) 0.928(2) 0.2963(15) 0.019(6) Uiso 1 1 d .
B5 B -0.0655(2) 0.97452(17) 0.15176(13) 0.0148(4) Uani 1 1 d .
H5 H -0.021(2) 1.051(2) 0.1397(14) 0.015(5) Uiso 1 1 d .
B6 B -0.1110(2) 0.87603(18) 0.06168(13) 0.0157(4) Uani 1 1 d .
H6 H -0.091(2) 0.890(2) -0.0028(15) 0.018(6) Uiso 1 1 d .
B7 B -0.1657(2) 0.71099(18) 0.18284(14) 0.0177(4) Uani 1 1 d .
H7 H -0.192(3) 0.622(2) 0.1867(16) 0.026(6) Uiso 1 1 d .
B8 B -0.1210(2) 0.80673(18) 0.27353(14) 0.0184(4) Uani 1 1 d .
H8 H -0.122(3) 0.785(3) 0.3394(18) 0.038(8) Uiso 1 1 d .
B9 B -0.1634(2) 0.94519(18) 0.23015(14) 0.0175(4) Uani 1 1 d .
H9 H -0.188(3) 1.012(2) 0.2676(16) 0.026(6) Uiso 1 1 d .
B10 B -0.2333(2) 0.93275(18) 0.11288(14) 0.0176(4) Uani 1 1 d .
H10 H -0.306(2) 0.991(2) 0.0780(14) 0.017(6) Uiso 1 1 d .
B11 B -0.2348(2) 0.78736(19) 0.08483(14) 0.0173(4) Uani 1 1 d .
H11 H -0.300(2) 0.746(2) 0.0298(15) 0.020(6) Uiso 1 1 d .
B12 B -0.2677(2) 0.82927(18) 0.18866(15) 0.0186(4) Uani 1 1 d .
H12 H -0.360(3) 0.819(2) 0.2033(16) 0.027(7) Uiso 1 1 d .

loop_
_atom_site_aniso_label
_atom_site_aniso_U_11
_atom_site_aniso_U_22
_atom_site_aniso_U_33
_atom_site_aniso_U_23
_atom_site_aniso_U_13
_atom_site_aniso_U_12
Cr 0.01251(14) 0.01097(14) 0.01846(14) -0.00480(10) 0.00575(10) -0.00196(11)
Cl 0.0144(2) 0.0140(2) 0.0303(2) -0.00816(16) 0.00779(16) -0.00282(16)
N1 0.0109(6) 0.0130(7) 0.0159(7) -0.0023(5) 0.0044(5) -0.0018(5)
N2 0.0108(7) 0.0158(8) 0.0331(9) -0.0115(7) 0.0062(6) -0.0021(6)
C1 0.0121(7) 0.0094(8) 0.0146(7) -0.0018(6) 0.0032(6) -0.0002(6)
C2 0.0114(7) 0.0112(7) 0.0181(8) -0.0034(6) 0.0041(6) -0.0026(6)
C3 0.0116(7) 0.0110(8) 0.0149(7) 0.0004(6) 0.0031(6) 0.0001(6)
C4 0.0137(8) 0.0143(8) 0.0203(8) -0.0039(6) 0.0080(6) -0.0029(6)
C5 0.0118(8) 0.0204(10) 0.0361(11) -0.0053(8) 0.0035(7) -0.0001(7)
C6 0.0314(11) 0.0225(10) 0.0196(9) -0.0040(7) 0.0121(8) -0.0044(9)
C7 0.0096(8) 0.0183(9) 0.0252(9) -0.0068(7) 0.0043(6) -0.0027(7)
C8 0.0232(11) 0.0346(13) 0.0428(13) 0.0053(10) 0.0064(9) -0.0119(10)
C9 0.0230(11) 0.0525(16) 0.0277(11) 0.0059(10) 0.0041(8) 0.0039(11)
B3 0.0184(9) 0.0124(9) 0.0176(9) 0.0014(7) 0.0058(7) 0.0004(8)
B4 0.0193(9) 0.0139(9) 0.0148(8) -0.0023(7) 0.0058(7) 0.0002(8)
B5 0.0144(9) 0.0120(9) 0.0188(9) -0.0009(7) 0.0056(7) 0.0010(7)
B6 0.0127(9) 0.0166(9) 0.0173(9) -0.0009(7) 0.0028(7) 0.0004(7)
B7 0.0184(10) 0.0133(9) 0.0245(10) -0.0006(8) 0.0112(8) -0.0016(8)
B8 0.0229(10) 0.0154(10) 0.0201(10) -0.0011(8) 0.0114(8) -0.0008(8)
B9 0.0175(9) 0.0136(9) 0.0239(10) -0.0030(8) 0.0099(8) 0.0006(8)
B10 0.0145(9) 0.0151(9) 0.0236(10) -0.0008(8) 0.0052(7) 0.0027(8)
B11 0.0115(9) 0.0179(10) 0.0226(10) -0.0039(8) 0.0041(7) -0.0002(8)
B12 0.0160(9) 0.0144(9) 0.0285(11) -0.0023(8) 0.0110(8) -0.0008(8)

loop_
_atom_type_symbol
_atom_type_description
_atom_type_scat_dispersion_real
_atom_type_scat_dispersion_imag
_atom_type_scat_source
C C 0.0033 0.0016 'International Tables Vol C Tables 4.2.6.8 and 6.1.1.4'
H H 0.0000 0.0000 'International Tables Vol C Tables 4.2.6.8 and 6.1.1.4'
B B 0.0013 0.0007 'International Tables Vol C Tables 4.2.6.8 and 6.1.1.4'
N N 0.0061 0.0033 'International Tables Vol C Tables 4.2.6.8 and 6.1.1.4'
Cl Cl 0.1484 0.1585 'International Tables Vol C Tables 4.2.6.8 and 6.1.1.4'
Cr Cr 0.3209 0.6236 'International Tables Vol C Tables 4.2.6.8 and 6.1.1.4'

loop_
_geom_angle_atom_site_label_1
_geom_angle_atom_site_label_2
_geom_angle_atom_site_label_3
_geom_angle
_geom_angle_site_symmetry_1
_geom_angle_site_symmetry_3
C2 Cr N1 81.92(6) . .
C2 Cr Cl 91.47(5) . 3_565
N1 Cr Cl 169.34(4) . 3_565
C2 Cr Cl 166.11(5) . .
N1 Cr Cl 103.86(5) . .
Cl Cr Cl 84.47(2) 3_565 .
Cr Cl Cr 95.53(2) 3_565 .
C3 N1 C4 118.88(15) . .
C3 N1 Cr 118.96(12) . .
C4 N1 Cr 122.05(11) . .
C3 N2 C7 132.39(16) . .
C3 C1 C2 112.81(14) . .
C3 C1 B3 113.83(14) . .
C2 C1 B3 62.36(11) . .
C3 C1 B5 123.56(14) . .
C2 C1 B5 113.24(13) . .
B3 C1 B5 115.43(14) . .
C3 C1 B6 115.97(14) . .
C2 C1 B6 61.63(11) . .
B3 C1 B6 115.13(14) . .
B5 C1 B6 63.41(12) . .
C3 C1 B4 122.32(14) . .
C2 C1 B4 113.42(14) . .
B3 C1 B4 63.19(12) . .
B5 C1 B4 62.70(12) . .
B6 C1 B4 115.36(14) . .
C1 C2 B7 108.37(13) . .
C1 C2 B11 108.94(14) . .
B7 C2 B11 62.08(12) . .
C1 C2 B6 61.02(11) . .
B7 C2 B6 112.61(14) . .
B11 C2 B6 61.70(12) . .
C1 C2 B3 60.29(11) . .
B7 C2 B3 61.41(12) . .
B11 C2 B3 112.42(14) . .
B6 C2 B3 112.87(13) . .
C1 C2 Cr 109.23(11) . .
B7 C2 Cr 127.39(12) . .
B11 C2 Cr 132.70(12) . .
B6 C2 Cr 117.34(12) . .
B3 C2 Cr 110.25(11) . .
N1 C3 N2 130.49(17) . .
N1 C3 C1 116.51(15) . .
N2 C3 C1 112.97(15) . .
N1 C4 C6 109.27(15) . .
N1 C4 C5 110.50(15) . .
C6 C4 C5 112.41(16) . .
N2 C7 C9 109.62(17) . .
N2 C7 C8 108.37(17) . .
C9 C7 C8 111.89(18) . .
C1 B3 C2 57.35(10) . .
C1 B3 B7 104.02(14) . .
C2 B3 B7 58.80(11) . .
C1 B3 B8 104.77(14) . .
C2 B3 B8 106.40(14) . .
B7 B3 B8 60.63(12) . .
C1 B3 B4 58.84(11) . .
C2 B3 B4 105.88(14) . .
B7 B3 B4 107.91(15) . .
B8 B3 B4 59.79(12) . .
C1 B4 B9 104.45(14) . .
C1 B4 B8 103.96(14) . .
B9 B4 B8 60.84(13) . .
C1 B4 B5 58.50(11) . .
B9 B4 B5 60.34(12) . .
B8 B4 B5 108.82(15) . .
C1 B4 B3 57.97(11) . .
B9 B4 B3 108.13(15) . .
B8 B4 B3 59.61(12) . .
B5 B4 B3 107.62(14) . .
C1 B5 B10 103.93(14) . .
C1 B5 B4 58.81(11) . .
B10 B5 B4 108.02(15) . .
C1 B5 B9 104.11(14) . .
B10 B5 B9 60.47(12) . .
B4 B5 B9 59.58(12) . .
C1 B5 B6 58.35(11) . .
B10 B5 B6 59.58(12) . .
B4 B5 B6 108.00(14) . .
B9 B5 B6 107.91(14) . .
C1 B6 C2 57.34(10) . .
C1 B6 B11 104.02(14) . .
C2 B6 B11 59.07(12) . .
C1 B6 B10 103.95(14) . .
C2 B6 B10 106.13(14) . .
B11 B6 B10 60.49(12) . .
C1 B6 B5 58.24(11) . .
C2 B6 B5 105.57(14) . .
B11 B6 B5 107.94(14) . .
B10 B6 B5 59.72(12) . .
C2 B7 B3 59.79(11) . .
C2 B7 B11 59.04(11) . .
B3 B7 B11 108.64(15) . .
C2 B7 B12 106.23(15) . .
B3 B7 B12 108.25(15) . .
B11 B7 B12 60.44(13) . .
C2 B7 B8 106.65(15) . .
B3 B7 B8 59.97(12) . .
B11 B7 B8 108.93(15) . .
B12 B7 B8 60.28(13) . .
B3 B8 B4 60.60(12) . .
B3 B8 B7 59.40(12) . .
B4 B8 B7 107.58(14) . .
B3 B8 B12 107.36(15) . .
B4 B8 B12 107.22(15) . .
B7 B8 B12 59.73(12) . .
B3 B8 B9 107.87(15) . .
B4 B8 B9 59.53(12) . .
B7 B8 B9 107.27(15) . .
B12 B8 B9 59.61(12) . .
B4 B9 B12 107.59(15) . .
B4 B9 B5 60.08(12) . .
B12 B9 B5 107.60(15) . .
B4 B9 B8 59.63(12) . .
B12 B9 B8 59.96(13) . .
B5 B9 B8 107.66(14) . .
B4 B9 B10 107.73(15) . .
B12 B9 B10 60.10(12) . .
B5 B9 B10 59.60(12) . .
B8 B9 B10 107.95(15) . .
B6 B10 B5 60.70(12) . .
B6 B10 B11 59.37(12) . .
B5 B10 B11 107.84(14) . .
B6 B10 B12 107.46(15) . .
B5 B10 B12 107.41(15) . .
B11 B10 B12 59.94(12) . .
B6 B10 B9 108.36(14) . .
B5 B10 B9 59.92(12) . .
B11 B10 B9 107.70(15) . .
B12 B10 B9 59.55(12) . .
C2 B11 B6 59.24(11) . .
C2 B11 B7 58.88(12) . .
B6 B11 B7 108.00(14) . .
C2 B11 B10 105.99(14) . .
B6 B11 B10 60.14(12) . .
B7 B11 B10 108.15(15) . .
C2 B11 B12 105.74(14) . .
B6 B11 B12 108.30(15) . .
B7 B11 B12 59.98(12) . .
B10 B11 B12 60.24(12) . .
B7 B12 B9 108.13(15) . .
B7 B12 B11 59.58(12) . .
B9 B12 B11 108.25(15) . .
B7 B12 B8 60.00(12) . .
B9 B12 B8 60.42(12) . .
B11 B12 B8 108.02(15) . .
B7 B12 B10 107.51(15) . .
B9 B12 B10 60.35(12) . .
B11 B12 B10 59.82(12) . .
B8 B12 B10 108.51(15) . .

loop_
_geom_bond_atom_site_label_1
_geom_bond_atom_site_label_2
_geom_bond_distance
_geom_bond_site_symmetry_2
Cr C2 2.0854(18) .
Cr N1 2.1160(15) .
Cr Cl 2.3789(7) 3_565
Cr Cl 2.4000(6) .
Cl Cr 2.3789(7) 3_565
N1 C3 1.304(2) .
N1 C4 1.487(2) .
N2 C3 1.349(2) .
N2 C7 1.481(2) .
C1 C3 1.512(2) .
C1 C2 1.644(2) .
C1 B3 1.696(3) .
C1 B5 1.706(3) .
C1 B6 1.709(3) .
C1 B4 1.712(3) .
C2 B7 1.712(3) .
C2 B11 1.715(3) .
C2 B6 1.718(3) .
C2 B3 1.730(3) .
C4 C6 1.518(2) .
C4 C5 1.521(3) .
C7 C9 1.512(3) .
C7 C8 1.517(3) .
B3 B7 1.758(3) .
B3 B8 1.768(3) .
B3 B4 1.786(3) .
B4 B9 1.769(3) .
B4 B8 1.771(3) .
B4 B5 1.778(3) .
B5 B10 1.777(3) .
B5 B9 1.783(3) .
B5 B6 1.795(3) .
B6 B11 1.761(3) .
B6 B10 1.775(3) .
B7 B11 1.767(3) .
B7 B12 1.775(3) .
B7 B8 1.780(3) .
B8 B12 1.785(3) .
B8 B9 1.793(3) .
B9 B12 1.778(3) .
B9 B10 1.793(3) .
B10 B11 1.781(3) .
B10 B12 1.788(3) .
B11 B12 1.783(3) .

loop_
_geom_torsion_atom_site_label_1
_geom_torsion_atom_site_label_2
_geom_torsion_atom_site_label_3
_geom_torsion_atom_site_label_4
_geom_torsion
_geom_torsion_site_symmetry_1
_geom_torsion_site_symmetry_4
C2 Cr Cl Cr 73.5(2) . 3_565
N1 Cr Cl Cr -173.25(4) . 3_565
Cl Cr Cl Cr 0.0 3_565 3_565
C2 Cr N1 C3 7.41(13) . .
Cl Cr N1 C3 59.5(3) 3_565 .
Cl Cr N1 C3 -159.72(12) . .
C2 Cr N1 C4 -168.86(14) . .
Cl Cr N1 C4 -116.7(2) 3_565 .
Cl Cr N1 C4 24.02(13) . .
C3 C1 C2 B7 145.57(15) . .
B3 C1 C2 B7 39.64(14) . .
B5 C1 C2 B7 -67.98(17) . .
B6 C1 C2 B7 -106.21(15) . .
B4 C1 C2 B7 1.05(19) . .
C3 C1 C2 B11 -148.49(14) . .
B3 C1 C2 B11 105.58(15) . .
B5 C1 C2 B11 -2.04(19) . .
B6 C1 C2 B11 -40.27(14) . .
B4 C1 C2 B11 66.98(18) . .
C3 C1 C2 B6 -108.22(16) . .
B3 C1 C2 B6 145.85(14) . .
B5 C1 C2 B6 38.23(14) . .
B4 C1 C2 B6 107.25(16) . .
C3 C1 C2 B3 105.93(16) . .
B5 C1 C2 B3 -107.61(16) . .
B6 C1 C2 B3 -145.85(14) . .
B4 C1 C2 B3 -38.59(14) . .
C3 C1 C2 Cr 3.05(16) . .
B3 C1 C2 Cr -102.88(13) . .
B5 C1 C2 Cr 149.50(12) . .
B6 C1 C2 Cr 111.27(12) . .
B4 C1 C2 Cr -141.48(12) . .
N1 Cr C2 C1 -4.94(10) . .
Cl Cr C2 C1 -176.54(10) 3_565 .
Cl Cr C2 C1 110.7(2) . .
N1 Cr C2 B7 -138.32(15) . .
Cl Cr C2 B7 50.08(14) 3_565 .
Cl Cr C2 B7 -22.6(3) . .
N1 Cr C2 B11 137.22(17) . .
Cl Cr C2 B11 -34.38(17) 3_565 .
Cl Cr C2 B11 -107.1(2) . .
N1 Cr C2 B6 61.65(12) . .
Cl Cr C2 B6 -109.95(12) 3_565 .
Cl Cr C2 B6 177.34(14) . .
N1 Cr C2 B3 -69.42(12) . .
Cl Cr C2 B3 118.98(11) 3_565 .
Cl Cr C2 B3 46.3(3) . .
C4 N1 C3 N2 -9.0(3) . .
Cr N1 C3 N2 174.63(16) . .
C4 N1 C3 C1 168.97(14) . .
Cr N1 C3 C1 -7.4(2) . .
C7 N2 C3 N1 -32.1(3) . .
C7 N2 C3 C1 149.85(19) . .
C2 C1 C3 N1 2.6(2) . .
B3 C1 C3 N1 71.3(2) . .
B5 C1 C3 N1 -139.81(16) . .
B6 C1 C3 N1 -65.7(2) . .
B4 C1 C3 N1 143.58(16) . .
C2 C1 C3 N2 -179.04(15) . .
B3 C1 C3 N2 -110.41(17) . .
B5 C1 C3 N2 38.5(2) . .
B6 C1 C3 N2 112.58(18) . .
B4 C1 C3 N2 -38.1(2) . .
C3 N1 C4 C6 -129.84(17) . .
Cr N1 C4 C6 46.42(19) . .
C3 N1 C4 C5 105.98(18) . .
Cr N1 C4 C5 -77.76(17) . .
C3 N2 C7 C9 -95.6(3) . .
C3 N2 C7 C8 142.0(2) . .
C3 C1 B3 C2 -104.31(15) . .
B5 C1 B3 C2 104.14(15) . .
B6 C1 B3 C2 33.07(14) . .
B4 C1 B3 C2 140.11(14) . .
C3 C1 B3 B7 -141.75(15) . .
C2 C1 B3 B7 -37.44(13) . .
B5 C1 B3 B7 66.70(18) . .
B6 C1 B3 B7 -4.37(19) . .
B4 C1 B3 B7 102.67(16) . .
C3 C1 B3 B8 155.44(14) . .
C2 C1 B3 B8 -100.24(15) . .
B5 C1 B3 B8 3.90(19) . .
B6 C1 B3 B8 -67.18(18) . .
B4 C1 B3 B8 39.87(14) . .
C3 C1 B3 B4 115.58(16) . .
C2 C1 B3 B4 -140.11(14) . .
B5 C1 B3 B4 -35.97(14) . .
B6 C1 B3 B4 -107.04(16) . .
B7 C2 B3 C1 -136.41(15) . .
B11 C2 B3 C1 -99.72(15) . .
B6 C2 B3 C1 -32.21(14) . .
Cr C2 B3 C1 101.17(12) . .
C1 C2 B3 B7 136.41(15) . .
B11 C2 B3 B7 36.69(15) . .
B6 C2 B3 B7 104.20(16) . .
Cr C2 B3 B7 -122.42(13) . .
C1 C2 B3 B8 97.30(15) . .
B7 C2 B3 B8 -39.11(14) . .
B11 C2 B3 B8 -2.41(19) . .
B6 C2 B3 B8 65.09(18) . .
Cr C2 B3 B8 -161.53(12) . .
C1 C2 B3 B4 34.79(13) . .
B7 C2 B3 B4 -101.62(16) . .
B11 C2 B3 B4 -64.93(18) . .
B6 C2 B3 B4 2.58(19) . .
Cr C2 B3 B4 135.96(12) . .
C3 C1 B4 B9 154.95(16) . .
C2 C1 B4 B9 -64.32(17) . .
B3 C1 B4 B9 -102.58(16) . .
B5 C1 B4 B9 40.77(13) . .
B6 C1 B4 B9 4.1(2) . .
C3 C1 B4 B8 -142.08(16) . .
C2 C1 B4 B8 -1.35(19) . .
B3 C1 B4 B8 -39.60(14) . .
B5 C1 B4 B8 103.74(16) . .
B6 C1 B4 B8 67.08(18) . .
C3 C1 B4 B5 114.18(18) . .
C2 C1 B4 B5 -105.09(15) . .
B3 C1 B4 B5 -143.35(15) . .
B6 C1 B4 B5 -36.67(15) . .
C3 C1 B4 B3 -102.47(17) . .
C2 C1 B4 B3 38.25(14) . .
B5 C1 B4 B3 143.35(15) . .
B6 C1 B4 B3 106.68(16) . .
C2 B3 B4 C1 -34.15(12) . .
B7 B3 B4 C1 -95.86(15) . .
B8 B3 B4 C1 -134.18(15) . .
C1 B3 B4 B9 96.02(15) . .
C2 B3 B4 B9 61.87(17) . .
B7 B3 B4 B9 0.16(19) . .
B8 B3 B4 B9 -38.15(14) . .
C1 B3 B4 B8 134.18(15) . .
C2 B3 B4 B8 100.02(15) . .
B7 B3 B4 B8 38.32(14) . .
C1 B3 B4 B5 32.28(13) . .
C2 B3 B4 B5 -1.87(19) . .
B7 B3 B4 B5 -63.58(18) . .
B8 B3 B4 B5 -101.90(16) . .
C3 C1 B5 B10 144.83(16) . .
C2 C1 B5 B10 2.52(18) . .
B3 C1 B5 B10 -66.70(17) . .
B6 C1 B5 B10 40.03(13) . .
B4 C1 B5 B10 -102.86(16) . .
C3 C1 B5 B4 -112.31(18) . .
C2 C1 B5 B4 105.37(16) . .
B3 C1 B5 B4 36.16(15) . .
B6 C1 B5 B4 142.89(15) . .
C3 C1 B5 B9 -152.63(15) . .
C2 C1 B5 B9 65.05(17) . .
B3 C1 B5 B9 -4.17(19) . .
B6 C1 B5 B9 102.56(15) . .
B4 C1 B5 B9 -40.32(13) . .
C3 C1 B5 B6 104.80(18) . .
C2 C1 B5 B6 -37.51(14) . .
B3 C1 B5 B6 -106.73(16) . .
B4 C1 B5 B6 -142.89(15) . .
B9 B4 B5 C1 -133.30(15) . .
B8 B4 B5 C1 -95.17(15) . .
B3 B4 B5 C1 -32.07(13) . .
C1 B4 B5 B10 95.68(15) . .
B9 B4 B5 B10 -37.63(14) . .
B8 B4 B5 B10 0.51(19) . .
B3 B4 B5 B10 63.60(18) . .
C1 B4 B5 B9 133.30(15) . .
B8 B4 B5 B9 38.14(14) . .
B3 B4 B5 B9 101.23(16) . .
C1 B4 B5 B6 32.69(13) . .
B9 B4 B5 B6 -100.61(15) . .
B8 B4 B5 B6 -62.48(18) . .
B3 B4 B5 B6 0.62(19) . .
C3 C1 B6 C2 103.13(16) . .
B3 C1 B6 C2 -33.32(14) . .
B5 C1 B6 C2 -140.52(14) . .
B4 C1 B6 C2 -104.12(16) . .
C3 C1 B6 B11 141.00(15) . .
C2 C1 B6 B11 37.87(13) . .
B3 C1 B6 B11 4.55(19) . .
B5 C1 B6 B11 -102.64(15) . .
B4 C1 B6 B11 -66.24(18) . .
C3 C1 B6 B10 -156.46(15) . .
C2 C1 B6 B10 100.41(15) . .
B3 C1 B6 B10 67.09(18) . .
B5 C1 B6 B10 -40.10(14) . .
B4 C1 B6 B10 -3.71(19) . .
C3 C1 B6 B5 -116.35(16) . .
C2 C1 B6 B5 140.52(14) . .
B3 C1 B6 B5 107.19(16) . .
B4 C1 B6 B5 36.40(15) . .
B7 C2 B6 C1 99.18(15) . .
B11 C2 B6 C1 136.02(14) . .
B3 C2 B6 C1 31.95(14) . .
Cr C2 B6 C1 -97.91(13) . .
C1 C2 B6 B11 -136.02(14) . .
B7 C2 B6 B11 -36.84(14) . .
B3 C2 B6 B11 -104.07(16) . .
Cr C2 B6 B11 126.07(14) . .
C1 C2 B6 B10 -96.47(14) . .
B7 C2 B6 B10 2.71(18) . .
B11 C2 B6 B10 39.55(13) . .
B3 C2 B6 B10 -64.52(17) . .
Cr C2 B6 B10 165.62(11) . .
C1 C2 B6 B5 -34.14(12) . .
B7 C2 B6 B5 65.04(17) . .
B11 C2 B6 B5 101.88(15) . .
B3 C2 B6 B5 -2.19(19) . .
Cr C2 B6 B5 -132.05(12) . .
B10 B5 B6 C1 -133.62(15) . .
B4 B5 B6 C1 -32.87(13) . .
B9 B5 B6 C1 -95.84(15) . .
C1 B5 B6 C2 33.76(12) . .
B10 B5 B6 C2 -99.86(15) . .
B4 B5 B6 C2 0.89(18) . .
B9 B5 B6 C2 -62.08(17) . .
C1 B5 B6 B11 95.68(15) . .
B10 B5 B6 B11 -37.94(14) . .
B4 B5 B6 B11 62.81(18) . .
B9 B5 B6 B11 -0.16(19) . .
C1 B5 B6 B10 133.62(15) . .
B4 B5 B6 B10 100.75(16) . .
B9 B5 B6 B10 37.78(14) . .
C1 C2 B7 B3 -39.12(13) . .
B11 C2 B7 B3 -141.31(15) . .
B6 C2 B7 B3 -104.63(15) . .
Cr C2 B7 B3 94.56(15) . .
C1 C2 B7 B11 102.18(15) . .
B6 C2 B7 B11 36.68(14) . .
B3 C2 B7 B11 141.31(15) . .
Cr C2 B7 B11 -124.13(15) . .
C1 C2 B7 B12 62.87(17) . .
B11 C2 B7 B12 -39.31(14) . .
B6 C2 B7 B12 -2.63(19) . .
B3 C2 B7 B12 102.00(16) . .
Cr C2 B7 B12 -163.44(12) . .
C1 C2 B7 B8 -0.26(18) . .
B11 C2 B7 B8 -102.44(16) . .
B6 C2 B7 B8 -65.76(18) . .
B3 C2 B7 B8 38.86(14) . .
Cr C2 B7 B8 133.43(14) . .
C1 B3 B7 C2 36.75(12) . .
B8 B3 B7 C2 136.02(15) . .
B4 B3 B7 C2 98.08(15) . .
C1 B3 B7 B11 2.30(19) . .
C2 B3 B7 B11 -34.45(14) . .
B8 B3 B7 B11 101.57(16) . .
B4 B3 B7 B11 63.63(18) . .
C1 B3 B7 B12 -61.79(18) . .
C2 B3 B7 B12 -98.54(16) . .
B8 B3 B7 B12 37.48(14) . .
B4 B3 B7 B12 -0.46(19) . .
C1 B3 B7 B8 -99.27(15) . .
C2 B3 B7 B8 -136.02(15) . .
B4 B3 B7 B8 -37.94(14) . .
C1 B3 B8 B4 -39.40(13) . .
C2 B3 B8 B4 -99.13(15) . .
B7 B3 B8 B4 -137.39(15) . .
C1 B3 B8 B7 97.99(15) . .
C2 B3 B8 B7 38.26(13) . .
B4 B3 B8 B7 137.39(15) . .
C1 B3 B8 B12 60.97(17) . .
C2 B3 B8 B12 1.24(19) . .
B7 B3 B8 B12 -37.02(14) . .
B4 B3 B8 B12 100.37(16) . .
C1 B3 B8 B9 -1.89(19) . .
C2 B3 B8 B9 -61.63(18) . .
B7 B3 B8 B9 -99.89(16) . .
B4 B3 B8 B9 37.50(14) . .
C1 B4 B8 B3 38.79(13) . .
B9 B4 B8 B3 137.76(15) . .
B5 B4 B8 B3 99.84(15) . .
C1 B4 B8 B7 1.11(19) . .
B9 B4 B8 B7 100.07(16) . .
B5 B4 B8 B7 62.16(19) . .
B3 B4 B8 B7 -37.68(14) . .
C1 B4 B8 B12 -61.80(17) . .
B9 B4 B8 B12 37.16(14) . .
B5 B4 B8 B12 -0.75(19) . .
B3 B4 B8 B12 -100.59(15) . .
C1 B4 B8 B9 -98.96(15) . .
B5 B4 B8 B9 -37.91(14) . .
B3 B4 B8 B9 -137.76(15) . .
C2 B7 B8 B3 -38.78(13) . .
B11 B7 B8 B3 -101.07(16) . .
B12 B7 B8 B3 -138.28(16) . .
C2 B7 B8 B4 -0.6(2) . .
B3 B7 B8 B4 38.22(14) . .
B11 B7 B8 B4 -62.85(19) . .
B12 B7 B8 B4 -100.06(16) . .
C2 B7 B8 B12 99.51(16) . .
B3 B7 B8 B12 138.28(16) . .
B11 B7 B8 B12 37.22(14) . .
C2 B7 B8 B9 62.15(18) . .
B3 B7 B8 B9 100.93(16) . .
B11 B7 B8 B9 -0.1(2) . .
B12 B7 B8 B9 -37.36(14) . .
C1 B4 B9 B12 60.73(18) . .
B8 B4 B9 B12 -37.41(14) . .
B5 B4 B9 B12 100.58(16) . .
B3 B4 B9 B12 0.20(19) . .
C1 B4 B9 B5 -39.85(13) . .
B8 B4 B9 B5 -137.98(15) . .
B3 B4 B9 B5 -100.38(15) . .
C1 B4 B9 B8 98.14(15) . .
B5 B4 B9 B8 137.98(15) . .
B3 B4 B9 B8 37.60(14) . .
C1 B4 B9 B10 -2.68(19) . .
B8 B4 B9 B10 -100.81(16) . .
B5 B4 B9 B10 37.17(14) . .
B3 B4 B9 B10 -63.21(18) . .
C1 B5 B9 B4 39.93(13) . .
B10 B5 B9 B4 138.15(16) . .
B6 B5 B9 B4 100.77(16) . .
C1 B5 B9 B12 -60.63(17) . .
B10 B5 B9 B12 37.59(14) . .
B4 B5 B9 B12 -100.56(16) . .
B6 B5 B9 B12 0.21(19) . .
C1 B5 B9 B8 2.62(18) . .
B10 B5 B9 B8 100.84(16) . .
B4 B5 B9 B8 -37.31(14) . .
B6 B5 B9 B8 63.46(18) . .
C1 B5 B9 B10 -98.22(15) . .
B4 B5 B9 B10 -138.15(16) . .
B6 B5 B9 B10 -37.38(13) . .
B3 B8 B9 B4 -37.98(14) . .
B7 B8 B9 B4 -100.61(16) . .
B12 B8 B9 B4 -138.02(15) . .
B3 B8 B9 B12 100.04(16) . .
B4 B8 B9 B12 138.02(15) . .
B7 B8 B9 B12 37.41(14) . .
B3 B8 B9 B5 -0.48(19) . .
B4 B8 B9 B5 37.50(14) . .
B7 B8 B9 B5 -63.10(18) . .
B12 B8 B9 B5 -100.51(16) . .
B3 B8 B9 B10 62.46(18) . .
B4 B8 B9 B10 100.44(16) . .
B7 B8 B9 B10 -0.2(2) . .
B12 B8 B9 B10 -37.58(14) . .
C1 B6 B10 B5 39.36(13) . .
C2 B6 B10 B5 98.90(15) . .
B11 B6 B10 B5 137.77(15) . .
C1 B6 B10 B11 -98.41(15) . .
C2 B6 B10 B11 -38.87(13) . .
B5 B6 B10 B11 -137.77(15) . .
C1 B6 B10 B12 -61.20(17) . .
C2 B6 B10 B12 -1.66(18) . .
B11 B6 B10 B12 37.21(14) . .
B5 B6 B10 B12 -100.56(16) . .
C1 B6 B10 B9 1.71(19) . .
C2 B6 B10 B9 61.25(17) . .
B11 B6 B10 B9 100.12(16) . .
B5 B6 B10 B9 -37.65(14) . .
C1 B5 B10 B6 -39.42(13) . .
B4 B5 B10 B6 -100.70(15) . .
B9 B5 B10 B6 -137.94(15) . .
C1 B5 B10 B11 -2.00(18) . .
B4 B5 B10 B11 -63.29(18) . .
B9 B5 B10 B11 -100.52(16) . .
B6 B5 B10 B11 37.41(14) . .
C1 B5 B10 B12 61.22(17) . .
B4 B5 B10 B12 -0.06(19) . .
B9 B5 B10 B12 -37.30(14) . .
B6 B5 B10 B12 100.64(16) . .
C1 B5 B10 B9 98.52(15) . .
B4 B5 B10 B9 37.23(14) . .
B6 B5 B10 B9 137.94(15) . .
B4 B9 B10 B6 0.6(2) . .
B12 B9 B10 B6 -99.88(16) . .
B5 B9 B10 B6 38.00(14) . .
B8 B9 B10 B6 -62.36(19) . .
B4 B9 B10 B5 -37.38(14) . .
B12 B9 B10 B5 -137.88(15) . .
B8 B9 B10 B5 -100.36(16) . .
B4 B9 B10 B11 63.39(18) . .
B12 B9 B10 B11 -37.11(14) . .
B5 B9 B10 B11 100.77(16) . .
B8 B9 B10 B11 0.41(19) . .
B4 B9 B10 B12 100.50(16) . .
B5 B9 B10 B12 137.88(15) . .
B8 B9 B10 B12 37.52(14) . .
C1 C2 B11 B6 39.96(13) . .
B7 C2 B11 B6 141.22(15) . .
B3 C2 B11 B6 104.79(15) . .
Cr C2 B11 B6 -102.28(17) . .
C1 C2 B11 B7 -101.26(15) . .
B6 C2 B11 B7 -141.22(15) . .
B3 C2 B11 B7 -36.43(15) . .
Cr C2 B11 B7 116.50(18) . .
C1 C2 B11 B10 0.61(18) . .
B7 C2 B11 B10 101.87(16) . .
B6 C2 B11 B10 -39.35(14) . .
B3 C2 B11 B10 65.44(18) . .
Cr C2 B11 B10 -141.64(14) . .
C1 C2 B11 B12 -62.28(18) . .
B7 C2 B11 B12 38.98(14) . .
B6 C2 B11 B12 -102.24(16) . .
B3 C2 B11 B12 2.6(2) . .
Cr C2 B11 B12 155.48(14) . .
C1 B6 B11 C2 -37.06(12) . .
B10 B6 B11 C2 -135.34(14) . .
B5 B6 B11 C2 -97.75(15) . .
C1 B6 B11 B7 -2.74(18) . .
C2 B6 B11 B7 34.32(13) . .
B10 B6 B11 B7 -101.02(16) . .
B5 B6 B11 B7 -63.43(18) . .
C1 B6 B11 B10 98.29(15) . .
C2 B6 B11 B10 135.34(14) . .
B5 B6 B11 B10 37.59(14) . .
C1 B6 B11 B12 60.74(18) . .
C2 B6 B11 B12 97.79(16) . .
B10 B6 B11 B12 -37.55(14) . .
B5 B6 B11 B12 0.04(19) . .
B3 B7 B11 C2 34.76(14) . .
B12 B7 B11 C2 135.63(15) . .
B8 B7 B11 C2 98.48(16) . .
C2 B7 B11 B6 -34.47(13) . .
B3 B7 B11 B6 0.3(2) . .
B12 B7 B11 B6 101.16(16) . .
B8 B7 B11 B6 64.02(18) . .
C2 B7 B11 B10 -98.08(15) . .
B3 B7 B11 B10 -63.32(18) . .
B12 B7 B11 B10 37.55(14) . .
B8 B7 B11 B10 0.40(19) . .
C2 B7 B11 B12 -135.63(15) . .
B3 B7 B11 B12 -100.87(16) . .
B8 B7 B11 B12 -37.15(14) . .
B6 B10 B11 C2 38.92(13) . .
B5 B10 B11 C2 0.92(19) . .
B12 B10 B11 C2 -99.28(16) . .
B9 B10 B11 C2 -62.35(18) . .
B5 B10 B11 B6 -38.01(14) . .
B12 B10 B11 B6 -138.20(15) . .
B9 B10 B11 B6 -101.27(16) . .
B6 B10 B11 B7 100.77(16) . .
B5 B10 B11 B7 62.76(18) . .
B12 B10 B11 B7 -37.43(14) . .
B9 B10 B11 B7 -0.50(19) . .
B6 B10 B11 B12 138.20(15) . .
B5 B10 B11 B12 100.19(16) . .
B9 B10 B11 B12 36.93(14) . .
C2 B7 B12 B9 -62.29(18) . .
B3 B7 B12 B9 0.6(2) . .
B11 B7 B12 B9 -100.94(17) . .
B8 B7 B12 B9 37.93(14) . .
C2 B7 B12 B11 38.65(13) . .
B3 B7 B12 B11 101.53(16) . .
B8 B7 B12 B11 138.87(16) . .
C2 B7 B12 B8 -100.22(16) . .
B3 B7 B12 B8 -37.34(14) . .
B11 B7 B12 B8 -138.87(16) . .
C2 B7 B12 B10 1.45(19) . .
B3 B7 B12 B10 64.32(19) . .
B11 B7 B12 B10 -37.21(14) . .
B8 B7 B12 B10 101.67(16) . .
B4 B9 B12 B7 -0.5(2) . .
B5 B9 B12 B7 62.88(19) . .
B8 B9 B12 B7 -37.74(14) . .
B10 B9 B12 B7 100.25(16) . .
B4 B9 B12 B11 -63.54(19) . .
B5 B9 B12 B11 -0.2(2) . .
B8 B9 B12 B11 -100.80(16) . .
B10 B9 B12 B11 37.19(14) . .
B4 B9 B12 B8 37.26(14) . .
B5 B9 B12 B8 100.62(16) . .
B10 B9 B12 B8 137.99(15) . .
B4 B9 B12 B10 -100.73(16) . .
B5 B9 B12 B10 -37.37(14) . .
B8 B9 B12 B10 -137.99(15) . .
C2 B11 B12 B7 -38.46(14) . .
B6 B11 B12 B7 -100.65(16) . .
B10 B11 B12 B7 -138.16(15) . .
C2 B11 B12 B9 62.28(19) . .
B6 B11 B12 B9 0.1(2) . .
B7 B11 B12 B9 100.74(17) . .
B10 B11 B12 B9 -37.42(14) . .
C2 B11 B12 B8 -1.7(2) . .
B6 B11 B12 B8 -63.86(19) . .
B7 B11 B12 B8 36.80(14) . .
B10 B11 B12 B8 -101.36(16) . .
C2 B11 B12 B10 99.70(16) . .
B6 B11 B12 B10 37.51(14) . .
B7 B11 B12 B10 138.16(15) . .
B3 B8 B12 B7 36.88(14) . .
B4 B8 B12 B7 100.67(16) . .
B9 B8 B12 B7 137.80(15) . .
B3 B8 B12 B9 -100.92(16) . .
B4 B8 B12 B9 -37.13(14) . .
B7 B8 B12 B9 -137.80(15) . .
B3 B8 B12 B11 0.3(2) . .
B4 B8 B12 B11 64.06(18) . .
B7 B8 B12 B11 -36.61(14) . .
B9 B8 B12 B11 101.18(16) . .
B3 B8 B12 B10 -63.08(18) . .
B4 B8 B12 B10 0.71(19) . .
B7 B8 B12 B10 -99.96(16) . .
B9 B8 B12 B10 37.84(14) . .
B6 B10 B12 B7 0.14(19) . .
B5 B10 B12 B7 -63.83(18) . .
B11 B10 B12 B7 37.10(14) . .
B9 B10 B12 B7 -101.29(16) . .
B6 B10 B12 B9 101.43(15) . .
B5 B10 B12 B9 37.47(14) . .
B11 B10 B12 B9 138.39(15) . .
B6 B10 B12 B11 -36.96(14) . .
B5 B10 B12 B11 -100.93(16) . .
B9 B10 B12 B11 -138.39(15) . .
B6 B10 B12 B8 63.56(18) . .
B5 B10 B12 B8 -0.40(19) . .
B11 B10 B12 B8 100.53(16) . .
B9 B10 B12 B8 -37.87(14) . .
